data_2106394
loop_
_publ_author_name
'Merrill, L.'
'Bassett, W.A.'

_publ_section_title
;
 Crystal structure of Ca C O3(II), a high-pressure metastable phase
 calcium carbonate
;
_journal_name_full 'Acta Crystallographica B (24,1968-38,1982)'
_journal_page_first 343
_journal_page_last 349
_journal_volume 31
_journal_year 1975
_chemical_formula_sum 'C Ca O3'
_chemical_name_systematic 'Ca (C O3)'
_space_group_IT_number 14
_symmetry_space_group_name_Hall '-P 2ybc'
_symmetry_space_group_name_H-M 'P 1 21/c 1'
_cell_angle_alpha 90
_cell_angle_beta 107.9
_cell_angle_gamma 90
_cell_formula_units_Z 4
_cell_length_a 6.334
_cell_length_b 4.948
_cell_length_c 8.033
_cell_volume 239.573
_citation_journal_id_ASTM ACBCAR
_cod_data_source_file Merrill_ACBCAR_1975_1168.cif
_cod_data_source_block C1Ca1O3
_cod_original_cell_volume 239.5727
_cod_original_formula_sum 'C1 Ca1 O3'
_cod_database_code 2106394

loop_
_symmetry_equiv_pos_as_xyz
x,y,z
-x,y+1/2,-z+1/2
-x,-y,-z
x,-y-1/2,z-1/2

loop_
_atom_site_label
_atom_site_type_symbol
_atom_site_fract_x
_atom_site_fract_y
_atom_site_fract_z
_atom_site_occupancy
_atom_site_U_iso_or_equiv
C1 C+4 0.26 0.253 0.504 1 0.0
O1 O-2 0.38 0.156 0.637 1 0.0
O2 O-2 0.134 0.088 0.381 1 0.0
Ca1 Ca+2 0.234 0.738 0.217 1 0.0
O3 O-2 0.221 0.49 0.467 1 0.0
